data_1553073
loop_
_publ_author_name
'Chahdoura, Faouzi'
'Mallet-Ladeira, Sonia'
'G\'omez, Montserrat'

_publ_section_title
;
 Palladium nanoparticles in glycerol: a clear-cut catalyst for one-pot
 multi-step processes applied in the synthesis of heterocyclic compounds
;
_journal_issue 4
_journal_name_full 'Organic Chemistry Frontiers'
_journal_page_first 312
_journal_paper_doi 10.1039/C4QO00338A
_journal_volume 2
_journal_year 2015
_chemical_formula_sum 'C20 H18 N4 O2'
_chemical_formula_weight 346.38
_space_group_IT_number 2
_space_group_name_Hall '-P 1'
_space_group_name_H-M_alt 'P -1'
_symmetry_cell_setting triclinic
_symmetry_space_group_name_H-M 'P -1'
_atom_sites_solution_hydrogens geom
_atom_sites_solution_primary direct
_atom_sites_solution_secondary difmap
_audit_creation_method SHELXL-97
_audit_update_record
;
2014-08-22 deposited with the CCDC.
2015-01-30 downloaded from the CCDC.
;
_cell_angle_alpha 79.737(6)
_cell_angle_beta 88.280(7)
_cell_angle_gamma 82.746(7)
_cell_formula_units_Z 6
_cell_length_a 5.6257(7)
_cell_length_b 19.7469(19)
_cell_length_c 23.768(2)
_cell_measurement_reflns_used 2684
_cell_measurement_temperature 193(2)
_cell_measurement_theta_max 20.06
_cell_measurement_theta_min 2.49
_cell_volume 2577.3(5)
_computing_cell_refinement 'Bruker SAINT'
_computing_data_collection 'Bruker APEX2'
_computing_data_reduction 'Bruker SAINT'
_computing_molecular_graphics 'Bruker SHELXTL'
_computing_publication_material 'Bruker SHELXTL'
_computing_structure_refinement 'SHELXL-97 (Sheldrick, 2008)'
_computing_structure_solution 'SHELXS-97 (Sheldrick, 2008)'
_diffrn_ambient_temperature 193(2)
_diffrn_measured_fraction_theta_full 0.989
_diffrn_measured_fraction_theta_max 0.989
_diffrn_measurement_device_type 'Bruker kappa APEX-II CCD Quazar'
_diffrn_measurement_method 'phi and omega scans'
_diffrn_radiation_monochromator 'multilayer optics'
_diffrn_radiation_source micro-focus
_diffrn_radiation_type MoK\a
_diffrn_radiation_wavelength 0.71073
_diffrn_reflns_av_R_equivalents 0.1375
_diffrn_reflns_av_sigmaI/netI 0.1284
_diffrn_reflns_limit_h_max 6
_diffrn_reflns_limit_h_min -6
_diffrn_reflns_limit_k_max 23
_diffrn_reflns_limit_k_min -23
_diffrn_reflns_limit_l_max 27
_diffrn_reflns_limit_l_min -27
_diffrn_reflns_number 44315
_diffrn_reflns_theta_full 24.71
_diffrn_reflns_theta_max 24.71
_diffrn_reflns_theta_min 5.15
_exptl_absorpt_coefficient_mu 0.090
_exptl_absorpt_correction_T_max 0.9973
_exptl_absorpt_correction_T_min 0.9651
_exptl_absorpt_correction_type multi-scan
_exptl_absorpt_process_details 'SADABS (Bruker-AXS)'
_exptl_crystal_colour colourless
_exptl_crystal_density_diffrn 1.339
_exptl_crystal_density_method 'not measured'
_exptl_crystal_description needle
_exptl_crystal_F_000 1092
_exptl_crystal_size_max 0.40
_exptl_crystal_size_mid 0.08
_exptl_crystal_size_min 0.03
_refine_diff_density_max 0.219
_refine_diff_density_min -0.271
_refine_diff_density_rms 0.056
_refine_ls_extinction_method none
_refine_ls_goodness_of_fit_ref 1.075
_refine_ls_hydrogen_treatment constr
_refine_ls_matrix_type full
_refine_ls_number_parameters 758
_refine_ls_number_reflns 8707
_refine_ls_number_restraints 200
_refine_ls_restrained_S_all 1.065
_refine_ls_R_factor_all 0.1470
_refine_ls_R_factor_gt 0.0759
_refine_ls_shift/su_max 0.000
_refine_ls_shift/su_mean 0.000
_refine_ls_structure_factor_coef Fsqd
_refine_ls_weighting_details 'calc w=1/[\s^2^(Fo^2^)+(0.0000P)^2^+3.4849P] where P=(Fo^2^+2Fc^2^)/3'
_refine_ls_weighting_scheme calc
_refine_ls_wR_factor_gt 0.1565
_refine_ls_wR_factor_ref 0.1814
_reflns_number_gt 4909
_reflns_number_total 8707
_reflns_threshold_expression >2sigma(I)
_cod_data_source_file c4qo00338a2.cif
_cod_data_source_block faouzi18m
_cod_depositor_comments
;
The following automatic conversions were performed:

data item '_symmetry_cell_setting' value 'Triclinic' was changed to
'triclinic' in accordance with the
/home/saulius/struct/COD-crude-data/automatic-downloads/DataCite-retrospective/RSC/depositions/lib/dictionaries/cif_core.dic
dictionary named 'cif_core.dic' version 2.4.2 last updated on
2011-04-26.

Automatic conversion script
Id: cif_fix_values 6909 2019-04-08 15:41:33Z antanas 
;
_cod_original_cell_volume 2577.2(5)
_cod_original_sg_symbol_H-M P-1
_cod_database_code 1553073

loop_
_symmetry_equiv_pos_as_xyz
'x, y, z'
'-x, -y, -z'

loop_
_atom_site_label
_atom_site_type_symbol
_atom_site_fract_x
_atom_site_fract_y
_atom_site_fract_z
_atom_site_U_iso_or_equiv
_atom_site_adp_type
_atom_site_occupancy
_atom_site_symmetry_multiplicity
_atom_site_calc_flag
_atom_site_refinement_flags
_atom_site_disorder_assembly
_atom_site_disorder_group
O1 O 0.2966(6) 0.45338(16) 0.36515(12) 0.0463(8) Uani 1 1 d . . .
O2 O 1.0298(6) 0.32286(15) 0.37015(12) 0.0473(8) Uani 1 1 d . . .
N1 N 0.6616(6) 0.38592(17) 0.38273(13) 0.0333(9) Uani 1 1 d . . .
N2 N 1.2014(6) 0.36541(18) 0.55649(14) 0.0364(9) Uani 1 1 d . . .
N3 N 1.3086(6) 0.30706(19) 0.58635(14) 0.0366(9) Uani 1 1 d . . .
N4 N 1.1353(6) 0.26817(17) 0.60667(13) 0.0300(8) Uani 1 1 d . . .
C1 C 0.4778(9) 0.4233(2) 0.34779(17) 0.0342(10) Uani 1 1 d . . .
C2 C 0.8489(8) 0.3589(2) 0.35045(18) 0.0346(10) Uani 1 1 d . . .
C3 C 0.7807(8) 0.3817(2) 0.28968(16) 0.0325(10) Uani 1 1 d . . .
C4 C 0.5565(8) 0.4189(2) 0.28797(16) 0.0303(10) Uani 1 1 d . . .
C5 C 0.4432(8) 0.4461(2) 0.23688(17) 0.0377(11) Uani 1 1 d . . .
H5 H 0.2875 0.4713 0.2356 0.045 Uiso 1 1 calc R . .
C6 C 0.5678(10) 0.4349(2) 0.18722(18) 0.0455(13) Uani 1 1 d . . .
H6 H 0.4949 0.4528 0.1512 0.055 Uiso 1 1 calc R . .
C7 C 0.7931(9) 0.3986(2) 0.18880(18) 0.0442(12) Uani 1 1 d . . .
H7 H 0.8743 0.3927 0.1541 0.053 Uiso 1 1 calc R . .
C8 C 0.9035(9) 0.3704(2) 0.24072(18) 0.0412(12) Uani 1 1 d . . .
H8 H 1.0578 0.3444 0.2423 0.049 Uiso 1 1 calc R . .
C9 C 0.6633(8) 0.3781(2) 0.44464(16) 0.0365(11) Uani 1 1 d . . .
H9A H 0.7462 0.3317 0.4607 0.044 Uiso 1 1 calc R . .
H9B H 0.4961 0.3805 0.4591 0.044 Uiso 1 1 calc R . .
C10 C 0.7860(8) 0.4328(2) 0.46529(16) 0.0340(10) Uani 1 1 d . . .
H10A H 0.7018 0.4792 0.4497 0.041 Uiso 1 1 calc R . .
H10B H 0.9527 0.4307 0.4505 0.041 Uiso 1 1 calc R . .
C11 C 0.7893(8) 0.4234(2) 0.53030(16) 0.0347(10) Uani 1 1 d . . .
H11A H 0.8316 0.4664 0.5413 0.042 Uiso 1 1 calc R . .
H11B H 0.6258 0.4169 0.5451 0.042 Uiso 1 1 calc R . .
C12 C 0.9599(7) 0.3636(2) 0.55842(15) 0.0283(10) Uani 1 1 d . . .
C13 C 0.9180(7) 0.3011(2) 0.59004(16) 0.0307(10) Uani 1 1 d . . .
H13 H 0.7673 0.2845 0.5984 0.037 Uiso 1 1 calc R . .
C14 C 1.1973(8) 0.2003(2) 0.64229(17) 0.0378(11) Uani 1 1 d . . .
H14A H 1.3739 0.1890 0.6429 0.045 Uiso 1 1 calc R . .
H14B H 1.1302 0.1649 0.6250 0.045 Uiso 1 1 calc R . .
C15 C 1.1054(8) 0.1967(2) 0.70317(17) 0.0323(10) Uani 1 1 d . . .
C16 C 1.2242(9) 0.2240(2) 0.74218(19) 0.0505(13) Uani 1 1 d . . .
H16 H 1.3615 0.2465 0.7302 0.061 Uiso 1 1 calc R . .
C17 C 1.1473(12) 0.2194(3) 0.7981(2) 0.0659(17) Uani 1 1 d . . .
H17 H 1.2322 0.2383 0.8243 0.079 Uiso 1 1 calc R . .
C18 C 0.9487(12) 0.1876(2) 0.8160(2) 0.0597(16) Uani 1 1 d . . .
H18 H 0.8946 0.1848 0.8545 0.072 Uiso 1 1 calc R . .
C19 C 0.8285(10) 0.1598(2) 0.7779(2) 0.0541(14) Uani 1 1 d . . .
H19 H 0.6910 0.1375 0.7901 0.065 Uiso 1 1 calc R . .
C20 C 0.9088(9) 0.1643(2) 0.72110(19) 0.0448(12) Uani 1 1 d . . .
H20 H 0.8261 0.1447 0.6949 0.054 Uiso 1 1 calc R . .
O3 O 0.1632(5) 0.90282(15) 0.39829(11) 0.0414(8) Uani 1 1 d . . .
O4 O 0.7442(5) 1.03200(15) 0.43191(12) 0.0435(8) Uani 1 1 d . . .
N5 N 0.4288(6) 0.98101(16) 0.40504(13) 0.0299(8) Uani 1 1 d . . .
N6 N 0.4539(6) 0.99663(19) 0.18961(14) 0.0426(10) Uani 1 1 d . . .
N7 N 0.5345(7) 0.9904(2) 0.13747(14) 0.0456(10) Uani 1 1 d . . .
N8 N 0.7712(7) 0.99121(17) 0.13805(13) 0.0342(9) Uani 1 1 d . . .
C21 C 0.3371(8) 0.9177(2) 0.42042(16) 0.0309(10) Uani 1 1 d . . .
C22 C 0.6303(8) 0.9831(2) 0.43695(16) 0.0325(10) Uani 1 1 d . . .
C23 C 0.6703(7) 0.9146(2) 0.47573(15) 0.0294(10) Uani 1 1 d . . .
C24 C 0.4955(7) 0.8759(2) 0.46597(15) 0.0282(10) Uani 1 1 d . . .
C25 C 0.4856(8) 0.8096(2) 0.49480(16) 0.0368(11) Uani 1 1 d . . .
H25 H 0.3635 0.7833 0.4874 0.044 Uiso 1 1 calc R . .
C26 C 0.6610(8) 0.7826(2) 0.53508(17) 0.0411(11) Uani 1 1 d . . .
H26 H 0.6605 0.7367 0.5557 0.049 Uiso 1 1 calc R . .
C27 C 0.8375(8) 0.8217(2) 0.54581(17) 0.0426(12) Uani 1 1 d . . .
H27 H 0.9548 0.8023 0.5740 0.051 Uiso 1 1 calc R . .
C28 C 0.8465(8) 0.8893(2) 0.51605(16) 0.0354(11) Uani 1 1 d . . .
H28 H 0.9671 0.9162 0.5232 0.042 Uiso 1 1 calc R . .
C29 C 0.3181(8) 1.0382(2) 0.36242(16) 0.0376(11) Uani 1 1 d . . .
H29A H 0.3882 1.0810 0.3654 0.045 Uiso 1 1 calc R . .
H29B H 0.1444 1.0463 0.3708 0.045 Uiso 1 1 calc R . .
C30 C 0.3531(8) 1.0241(2) 0.30149(16) 0.0346(10) Uani 1 1 d . . .
H30A H 0.2669 0.9845 0.2975 0.042 Uiso 1 1 calc R . .
H30B H 0.2796 1.0651 0.2747 0.042 Uiso 1 1 calc R . .
C31 C 0.6103(8) 1.0081(2) 0.28435(17) 0.0399(11) Uani 1 1 d . . .
H31A H 0.7008 1.0452 0.2922 0.048 Uiso 1 1 calc R . .
H31B H 0.6792 0.9640 0.3082 0.048 Uiso 1 1 calc R . .
C32 C 0.6423(8) 1.0018(2) 0.22249(17) 0.0323(10) Uani 1 1 d . . .
C33 C 0.8445(8) 0.9988(2) 0.18939(16) 0.0343(10) Uani 1 1 d . . .
H33 H 1.0035 1.0014 0.2004 0.041 Uiso 1 1 calc R . .
C34 C 0.9115(9) 0.9883(2) 0.08567(16) 0.0395(11) Uani 1 1 d . . .
H34A H 0.8485 0.9558 0.0642 0.047 Uiso 1 1 calc R . .
H34B H 1.0802 0.9704 0.0956 0.047 Uiso 1 1 calc R . .
C35 C 0.9019(8) 1.0592(2) 0.04817(16) 0.0346(10) Uani 1 1 d . . .
C36 C 1.0792(9) 1.1005(2) 0.05124(18) 0.0458(12) Uani 1 1 d . . .
H36 H 1.2109 1.0840 0.0761 0.055 Uiso 1 1 calc R . .
C37 C 1.0660(11) 1.1663(3) 0.0180(2) 0.0570(14) Uani 1 1 d . . .
H37 H 1.1891 1.1944 0.0205 0.068 Uiso 1 1 calc R . .
C38 C 0.8806(11) 1.1909(3) -0.0178(2) 0.0616(15) Uani 1 1 d . . .
H38 H 0.8738 1.2361 -0.0400 0.074 Uiso 1 1 calc R . .
C39 C 0.7017(10) 1.1508(3) -0.0223(2) 0.0623(15) Uani 1 1 d . . .
H39 H 0.5717 1.1680 -0.0476 0.075 Uiso 1 1 calc R . .
C40 C 0.7134(9) 1.0837(3) 0.01123(18) 0.0513(13) Uani 1 1 d . . .
H40 H 0.5913 1.0554 0.0083 0.062 Uiso 1 1 calc R . .
O5 O 0.3672(7) 0.68339(17) 1.11744(13) 0.0591(10) Uani 1 1 d . . .
O6 O 1.0888(6) 0.55121(17) 1.15340(12) 0.0499(9) Uani 1 1 d . . .
N9 N 0.7401(7) 0.62001(18) 1.12142(13) 0.0371(9) Uani 1 1 d . . .
C41 C 0.5323(9) 0.6476(2) 1.14485(18) 0.0408(12) Uani 1 1 d . . .
C42 C 0.8985(9) 0.5824(2) 1.16320(17) 0.0373(11) Uani 1 1 d . . .
C43 C 0.7763(8) 0.5892(2) 1.21919(17) 0.0348(11) Uani 1 1 d . . .
C44 C 0.5542(8) 0.6266(2) 1.20803(17) 0.0356(11) Uani 1 1 d . . .
C45 C 0.3982(9) 0.6396(2) 1.25149(19) 0.0467(12) Uani 1 1 d . . .
H45 H 0.2456 0.6658 1.2437 0.056 Uiso 1 1 calc R . .
C46 C 0.4709(10) 0.6132(2) 1.30685(19) 0.0466(12) Uani 1 1 d . . .
H46 H 0.3644 0.6200 1.3377 0.056 Uiso 1 1 calc R . .
C47 C 0.6948(10) 0.5772(2) 1.31817(18) 0.0437(12) Uani 1 1 d . . .
H47 H 0.7424 0.5611 1.3567 0.052 Uiso 1 1 calc R . .
C48 C 0.8533(9) 0.5638(2) 1.27418(17) 0.0428(12) Uani 1 1 d . . .
H48 H 1.0073 0.5383 1.2818 0.051 Uiso 1 1 calc R . .
C49 C 0.7892(9) 0.6267(2) 1.06033(16) 0.0410(12) Uani 1 1 d . C .
H49A H 0.9646 0.6217 1.0537 0.049 Uiso 1 1 calc R . .
H49B H 0.7218 0.6734 1.0409 0.049 Uiso 1 1 calc R . .
C50 C 0.6818(9) 0.5723(2) 1.03489(18) 0.0472(13) Uani 1 1 d D . .
H50A H 0.5083 0.5765 1.0441 0.057 Uiso 1 1 calc R A 1
H50B H 0.7534 0.5261 1.0547 0.057 Uiso 1 1 calc R A 1
C54 C 0.3893(9) 0.8055(2) 0.85597(18) 0.0454(12) Uani 1 1 d D . .
H54A H 0.5215 0.8328 0.8602 0.054 Uiso 1 1 calc R B 1
H54B H 0.2393 0.8303 0.8688 0.054 Uiso 1 1 calc R B 1
C51 C 0.710(3) 0.5736(7) 0.9707(5) 0.035(3) Uani 0.494(5) 1 d PDU C 1
H51A H 0.8816 0.5708 0.9600 0.042 Uiso 0.494(5) 1 calc PR C 1
H51B H 0.6450 0.5331 0.9605 0.042 Uiso 0.494(5) 1 calc PR C 1
C52 C 0.5808(17) 0.6378(5) 0.9392(4) 0.0364(19) Uani 0.494(5) 1 d PDU C 1
C53 C 0.6441(17) 0.6978(5) 0.9110(4) 0.0378(16) Uani 0.494(5) 1 d PDU C 1
H53 H 0.8017 0.7104 0.9051 0.045 Uiso 0.494(5) 1 calc PR C 1
N12 N 0.4360(15) 0.7369(4) 0.8924(4) 0.0342(19) Uani 0.494(5) 1 d PDU C 1
N11 N 0.2517(14) 0.7028(4) 0.9109(3) 0.0419(18) Uani 0.494(5) 1 d PDU C 1
N10 N 0.3400(14) 0.6416(4) 0.9400(3) 0.0413(18) Uani 0.494(5) 1 d PDU C 1
C51' C 0.757(3) 0.5819(7) 0.9720(4) 0.036(3) Uani 0.506(5) 1 d PDU C 2
H51C H 0.9338 0.5725 0.9703 0.043 Uiso 0.506(5) 1 calc PR C 2
H51D H 0.6920 0.5460 0.9548 0.043 Uiso 0.506(5) 1 calc PR C 2
C52' C 0.6842(17) 0.6498(5) 0.9359(4) 0.0354(19) Uani 0.506(5) 1 d PDU C 2
C53' C 0.4782(17) 0.6873(5) 0.9172(4) 0.0392(16) Uani 0.506(5) 1 d PDU C 2
H53' H 0.3216 0.6740 0.9232 0.047 Uiso 0.506(5) 1 calc PR C 2
N12' N 0.5387(15) 0.7480(4) 0.8880(4) 0.0365(19) Uani 0.506(5) 1 d PDU C 2
N11' N 0.7735(13) 0.7484(4) 0.8865(3) 0.0420(18) Uani 0.506(5) 1 d PDU C 2
N10' N 0.8650(14) 0.6873(4) 0.9161(3) 0.0460(18) Uani 0.506(5) 1 d PDU C 2
C55 C 0.3672(8) 0.8003(2) 0.79399(17) 0.0350(10) Uani 1 1 d . C .
C56 C 0.5566(9) 0.7725(2) 0.76336(18) 0.0457(12) Uani 1 1 d . . .
H56 H 0.7048 0.7556 0.7820 0.055 Uiso 1 1 calc R C .
C57 C 0.5345(9) 0.7689(2) 0.70620(19) 0.0478(12) Uani 1 1 d . C .
H57 H 0.6659 0.7488 0.6862 0.057 Uiso 1 1 calc R . .
C58 C 0.3249(9) 0.7941(2) 0.67862(19) 0.0410(12) Uani 1 1 d . . .
H58 H 0.3113 0.7929 0.6391 0.049 Uiso 1 1 calc R C .
C59 C 0.1331(9) 0.8213(2) 0.7080(2) 0.0492(13) Uani 1 1 d . C .
H59 H -0.0142 0.8383 0.6889 0.059 Uiso 1 1 calc R . .
C60 C 0.1543(9) 0.8240(2) 0.76579(19) 0.0451(12) Uani 1 1 d . . .
H60 H 0.0203 0.8424 0.7860 0.054 Uiso 1 1 calc R C .

loop_
_atom_site_aniso_label
_atom_site_aniso_U_11
_atom_site_aniso_U_22
_atom_site_aniso_U_33
_atom_site_aniso_U_23
_atom_site_aniso_U_13
_atom_site_aniso_U_12
O1 0.038(2) 0.057(2) 0.0407(18) -0.0058(16) 0.0030(16) 0.0014(17)
O2 0.049(2) 0.0455(19) 0.0420(18) -0.0031(15) -0.0136(16) 0.0131(17)
N1 0.038(2) 0.037(2) 0.0237(18) -0.0004(15) -0.0041(17) -0.0035(18)
N2 0.027(2) 0.050(2) 0.034(2) -0.0066(18) 0.0015(17) -0.0134(19)
N3 0.028(2) 0.049(2) 0.035(2) -0.0088(18) 0.0025(17) -0.0110(19)
N4 0.023(2) 0.040(2) 0.0270(18) -0.0052(16) 0.0029(16) -0.0089(17)
C1 0.038(3) 0.032(2) 0.032(2) -0.001(2) -0.002(2) -0.008(2)
C2 0.036(3) 0.030(2) 0.038(2) -0.006(2) -0.006(2) -0.003(2)
C3 0.038(3) 0.031(2) 0.029(2) -0.0064(18) -0.002(2) -0.001(2)
C4 0.035(3) 0.029(2) 0.027(2) -0.0026(18) -0.007(2) -0.003(2)
C5 0.035(3) 0.043(3) 0.035(2) -0.005(2) -0.008(2) -0.003(2)
C6 0.065(4) 0.043(3) 0.028(2) -0.005(2) -0.012(2) -0.004(3)
C7 0.051(3) 0.046(3) 0.034(3) -0.009(2) 0.000(2) 0.000(3)
C8 0.047(3) 0.036(2) 0.039(3) -0.009(2) -0.006(2) 0.004(2)
C9 0.042(3) 0.043(3) 0.025(2) 0.0000(19) 0.000(2) -0.013(2)
C10 0.036(3) 0.034(2) 0.030(2) 0.0008(18) 0.003(2) -0.007(2)
C11 0.031(3) 0.042(3) 0.031(2) -0.0077(19) -0.003(2) -0.003(2)
C12 0.023(3) 0.044(3) 0.020(2) -0.0080(19) 0.0013(18) -0.007(2)
C13 0.017(3) 0.043(3) 0.032(2) -0.006(2) 0.0021(19) -0.007(2)
C14 0.040(3) 0.037(2) 0.037(2) -0.007(2) -0.002(2) -0.003(2)
C15 0.031(3) 0.032(2) 0.033(2) -0.0061(19) -0.001(2) 0.000(2)
C16 0.057(4) 0.054(3) 0.042(3) -0.001(2) -0.008(2) -0.024(3)
C17 0.111(5) 0.055(3) 0.036(3) -0.008(2) -0.013(3) -0.024(4)
C18 0.103(5) 0.041(3) 0.030(3) 0.000(2) 0.010(3) 0.000(3)
C19 0.054(4) 0.046(3) 0.057(3) 0.004(3) 0.018(3) -0.012(3)
C20 0.045(3) 0.049(3) 0.041(3) -0.006(2) 0.002(2) -0.013(2)
O3 0.041(2) 0.0524(19) 0.0347(16) -0.0080(14) -0.0093(15) -0.0170(16)
O4 0.042(2) 0.0394(17) 0.0526(19) -0.0104(15) 0.0011(16) -0.0167(16)
N5 0.033(2) 0.0337(19) 0.0240(17) -0.0037(15) 0.0002(16) -0.0078(16)
N6 0.030(2) 0.068(3) 0.031(2) -0.0066(18) 0.0009(17) -0.015(2)
N7 0.041(3) 0.067(3) 0.030(2) -0.0047(18) -0.0033(18) -0.015(2)
N8 0.035(2) 0.038(2) 0.0276(19) -0.0021(16) 0.0008(17) -0.0034(18)
C21 0.032(3) 0.039(2) 0.024(2) -0.0108(18) 0.0012(19) -0.006(2)
C22 0.032(3) 0.040(3) 0.029(2) -0.0140(19) 0.006(2) -0.006(2)
C23 0.030(3) 0.035(2) 0.023(2) -0.0067(18) 0.0006(19) -0.002(2)
C24 0.030(3) 0.035(2) 0.021(2) -0.0071(18) 0.0002(18) -0.006(2)
C25 0.040(3) 0.043(3) 0.030(2) -0.005(2) -0.002(2) -0.013(2)
C26 0.047(3) 0.041(3) 0.034(2) -0.002(2) -0.003(2) -0.005(2)
C27 0.040(3) 0.056(3) 0.029(2) -0.005(2) -0.008(2) 0.003(2)
C28 0.033(3) 0.048(3) 0.028(2) -0.011(2) -0.002(2) -0.009(2)
C29 0.037(3) 0.039(2) 0.031(2) 0.001(2) 0.004(2) 0.003(2)
C30 0.033(3) 0.043(3) 0.025(2) -0.0017(19) -0.0012(19) 0.000(2)
C31 0.038(3) 0.052(3) 0.029(2) -0.003(2) 0.002(2) -0.012(2)
C32 0.026(3) 0.039(2) 0.030(2) -0.0018(19) 0.001(2) -0.006(2)
C33 0.030(3) 0.044(3) 0.028(2) -0.0019(19) -0.002(2) -0.006(2)
C34 0.044(3) 0.043(3) 0.029(2) -0.008(2) 0.009(2) 0.000(2)
C35 0.035(3) 0.041(3) 0.024(2) -0.0050(19) 0.006(2) 0.002(2)
C36 0.053(3) 0.049(3) 0.034(2) -0.007(2) 0.000(2) 0.001(3)
C37 0.072(4) 0.053(3) 0.046(3) -0.007(3) 0.005(3) -0.010(3)
C38 0.071(5) 0.056(3) 0.049(3) 0.003(3) 0.014(3) 0.006(3)
C39 0.052(4) 0.081(4) 0.039(3) 0.012(3) 0.000(3) 0.015(3)
C40 0.046(3) 0.068(3) 0.036(3) -0.001(2) 0.003(2) -0.003(3)
O5 0.063(3) 0.055(2) 0.050(2) -0.0012(17) -0.0188(19) 0.0184(19)
O6 0.044(2) 0.063(2) 0.0368(18) -0.0031(16) -0.0007(16) 0.0073(18)
N9 0.040(3) 0.042(2) 0.0255(19) -0.0011(16) -0.0050(17) 0.0013(19)
C41 0.046(3) 0.037(3) 0.039(3) 0.000(2) -0.011(2) -0.009(2)
C42 0.043(3) 0.039(3) 0.029(2) -0.003(2) -0.006(2) -0.005(2)
C43 0.039(3) 0.033(2) 0.031(2) -0.0014(19) -0.003(2) -0.005(2)
C44 0.040(3) 0.033(2) 0.033(2) -0.0036(19) -0.005(2) -0.005(2)
C45 0.050(3) 0.043(3) 0.047(3) -0.011(2) 0.003(3) -0.002(2)
C46 0.062(4) 0.043(3) 0.035(3) -0.006(2) 0.008(2) -0.011(3)
C47 0.062(4) 0.044(3) 0.026(2) -0.003(2) -0.002(2) -0.014(3)
C48 0.054(3) 0.044(3) 0.030(2) 0.002(2) -0.008(2) -0.012(2)
C49 0.051(3) 0.046(3) 0.025(2) 0.000(2) -0.001(2) -0.011(2)
C50 0.063(4) 0.044(3) 0.035(3) -0.004(2) -0.004(2) -0.009(3)
C54 0.043(3) 0.048(3) 0.043(3) -0.012(2) -0.004(2) 0.009(2)
C51 0.038(6) 0.039(4) 0.032(4) -0.010(3) -0.008(4) -0.014(4)
C52 0.036(4) 0.044(3) 0.031(3) -0.012(3) -0.007(4) -0.007(3)
C53 0.034(3) 0.048(3) 0.033(3) -0.009(3) -0.005(3) -0.010(3)
N12 0.032(4) 0.041(4) 0.032(4) -0.010(3) -0.005(4) -0.005(3)
N11 0.035(4) 0.054(4) 0.038(4) -0.008(3) -0.004(3) -0.008(3)
N10 0.038(4) 0.050(4) 0.037(4) -0.007(3) 0.002(3) -0.011(3)
C51' 0.038(6) 0.041(4) 0.032(4) -0.010(3) -0.011(4) -0.012(4)
C52' 0.035(4) 0.045(4) 0.028(3) -0.011(3) -0.007(4) -0.005(3)
C53' 0.035(3) 0.052(3) 0.032(3) -0.008(3) -0.003(3) -0.007(3)
N12' 0.033(4) 0.046(4) 0.031(3) -0.007(3) -0.005(4) -0.005(4)
N11' 0.034(4) 0.057(4) 0.035(3) -0.002(3) 0.000(3) -0.014(3)
N10' 0.037(4) 0.064(4) 0.037(3) -0.004(3) -0.006(3) -0.009(3)
C55 0.037(3) 0.032(2) 0.032(2) 0.0003(19) -0.001(2) 0.001(2)
C56 0.035(3) 0.060(3) 0.039(3) -0.006(2) -0.006(2) 0.006(2)
C57 0.044(3) 0.056(3) 0.043(3) -0.012(2) 0.006(2) 0.000(3)
C58 0.051(3) 0.039(3) 0.034(2) -0.004(2) -0.005(2) -0.011(2)
C59 0.045(3) 0.051(3) 0.047(3) -0.004(2) -0.014(3) 0.008(3)
C60 0.043(3) 0.042(3) 0.044(3) -0.005(2) 0.000(2) 0.014(2)

loop_
_atom_type_symbol
_atom_type_description
_atom_type_scat_dispersion_real
_atom_type_scat_dispersion_imag
_atom_type_scat_source
C C 0.0033 0.0016 'International Tables Vol C Tables 4.2.6.8 and 6.1.1.4'
H H 0.0000 0.0000 'International Tables Vol C Tables 4.2.6.8 and 6.1.1.4'
N N 0.0061 0.0033 'International Tables Vol C Tables 4.2.6.8 and 6.1.1.4'
O O 0.0106 0.0060 'International Tables Vol C Tables 4.2.6.8 and 6.1.1.4'

loop_
_geom_angle_atom_site_label_1
_geom_angle_atom_site_label_2
_geom_angle_atom_site_label_3
_geom_angle
C2 N1 C1 111.2(3)
C2 N1 C9 124.0(3)
C1 N1 C9 124.8(4)
N3 N2 C12 109.2(3)
N2 N3 N4 106.8(3)
N3 N4 C13 110.9(3)
N3 N4 C14 119.9(3)
C13 N4 C14 129.2(4)
O1 C1 N1 124.4(4)
O1 C1 C4 129.6(4)
N1 C1 C4 105.9(4)
O2 C2 N1 125.0(4)
O2 C2 C3 128.5(4)
N1 C2 C3 106.5(4)
C8 C3 C4 121.8(4)
C8 C3 C2 130.2(4)
C4 C3 C2 108.0(4)
C3 C4 C5 121.4(4)
C3 C4 C1 108.2(3)
C5 C4 C1 130.3(4)
C4 C5 C6 116.8(4)
C7 C6 C5 121.9(4)
C6 C7 C8 120.7(4)
C3 C8 C7 117.4(4)
N1 C9 C10 112.8(3)
C9 C10 C11 112.2(3)
C12 C11 C10 114.5(3)
N2 C12 C13 107.6(4)
N2 C12 C11 121.8(4)
C13 C12 C11 130.5(4)
N4 C13 C12 105.4(4)
N4 C14 C15 113.2(3)
C20 C15 C16 118.7(4)
C20 C15 C14 120.8(4)
C16 C15 C14 120.4(4)
C17 C16 C15 121.2(5)
C18 C17 C16 120.3(5)
C17 C18 C19 119.4(5)
C18 C19 C20 120.0(5)
C15 C20 C19 120.4(4)
C22 N5 C21 111.3(3)
C22 N5 C29 125.1(3)
C21 N5 C29 123.5(3)
N7 N6 C32 108.7(4)
N6 N7 N8 106.8(3)
N7 N8 C33 111.2(3)
N7 N8 C34 119.9(3)
C33 N8 C34 128.7(4)
O3 C21 N5 123.9(4)
O3 C21 C24 129.9(4)
N5 C21 C24 106.2(3)
O4 C22 N5 124.6(4)
O4 C22 C23 129.6(4)
N5 C22 C23 105.8(3)
C24 C23 C28 121.7(4)
C24 C23 C22 108.5(3)
C28 C23 C22 129.8(4)
C23 C24 C25 122.4(4)
C23 C24 C21 108.2(3)
C25 C24 C21 129.5(4)
C24 C25 C26 117.2(4)
C25 C26 C27 120.9(4)
C26 C27 C28 121.5(4)
C23 C28 C27 116.4(4)
N5 C29 C30 112.6(3)
C31 C30 C29 114.2(3)
C32 C31 C30 113.4(3)
N6 C32 C33 107.9(4)
N6 C32 C31 121.6(4)
C33 C32 C31 130.5(4)
N8 C33 C32 105.4(4)
N8 C34 C35 111.3(3)
C36 C35 C40 119.2(4)
C36 C35 C34 120.4(4)
C40 C35 C34 120.4(4)
C35 C36 C37 120.2(5)
C38 C37 C36 121.0(5)
C37 C38 C39 120.3(5)
C38 C39 C40 119.2(5)
C35 C40 C39 120.1(5)
C41 N9 C42 112.0(4)
C41 N9 C49 124.5(4)
C42 N9 C49 123.4(4)
O5 C41 N9 124.7(4)
O5 C41 C44 128.5(5)
N9 C41 C44 106.8(4)
O6 C42 N9 124.7(4)
O6 C42 C43 130.1(4)
N9 C42 C43 105.3(4)
C48 C43 C44 121.7(4)
C48 C43 C42 130.1(4)
C44 C43 C42 108.2(4)
C45 C44 C43 121.3(4)
C45 C44 C41 131.1(4)
C43 C44 C41 107.7(4)
C44 C45 C46 117.7(5)
C47 C46 C45 121.2(5)
C46 C47 C48 121.3(4)
C43 C48 C47 116.8(5)
N9 C49 C50 111.5(3)
C49 C50 C51 118.1(8)
C49 C50 C51' 106.5(8)
N12' C54 C55 113.5(6)
N12 C54 C55 112.0(5)
C52 C51 C50 110.0(9)
C53 C52 N10 108.9(8)
C53 C52 C51 135.1(11)
N10 C52 C51 115.9(10)
C52 C53 N12 105.5(8)
N11 N12 C53 109.8(7)
N11 N12 C54 118.8(7)
C53 N12 C54 131.3(7)
N10 N11 N12 107.4(7)
N11 N10 C52 108.3(7)
C52' C51' C50 117.7(9)
C53' C52' N10' 107.7(8)
C53' C52' C51' 136.5(11)
N10' C52' C51' 115.7(10)
C52' C53' N12' 105.8(8)
N11' N12' C53' 111.3(7)
N11' N12' C54 119.1(7)
C53' N12' C54 129.3(7)
N12' N11' N10' 105.9(7)
N11' N10' C52' 109.4(7)
C60 C55 C56 117.8(4)
C60 C55 C54 120.1(4)
C56 C55 C54 122.0(4)
C57 C56 C55 121.4(4)
C58 C57 C56 120.1(5)
C57 C58 C59 119.9(4)
C58 C59 C60 120.0(4)
C55 C60 C59 120.8(4)

loop_
_geom_bond_atom_site_label_1
_geom_bond_atom_site_label_2
_geom_bond_distance
O1 C1 1.213(5)
O2 C2 1.220(5)
N1 C2 1.393(5)
N1 C1 1.394(5)
N1 C9 1.452(5)
N2 N3 1.324(5)
N2 C12 1.362(5)
N3 N4 1.343(4)
N4 C13 1.345(5)
N4 C14 1.459(5)
C1 C4 1.490(6)
C2 C3 1.481(5)
C3 C8 1.373(6)
C3 C4 1.375(6)
C4 C5 1.377(5)
C5 C6 1.392(6)
C6 C7 1.373(6)
C7 C8 1.390(6)
C9 C10 1.511(5)
C10 C11 1.523(5)
C11 C12 1.494(6)
C12 C13 1.370(5)
C14 C15 1.514(6)
C15 C20 1.367(6)
C15 C16 1.379(6)
C16 C17 1.375(7)
C17 C18 1.370(7)
C18 C19 1.374(7)
C19 C20 1.403(6)
O3 C21 1.216(5)
O4 C22 1.211(5)
N5 C22 1.392(5)
N5 C21 1.398(5)
N5 C29 1.464(5)
N6 N7 1.328(5)
N6 C32 1.361(5)
N7 N8 1.334(5)
N8 C33 1.339(5)
N8 C34 1.460(5)
C21 C24 1.483(5)
C22 C23 1.491(5)
C23 C24 1.368(5)
C23 C28 1.383(5)
C24 C25 1.373(5)
C25 C26 1.384(6)
C26 C27 1.389(6)
C27 C28 1.399(6)
C29 C30 1.526(5)
C30 C31 1.501(6)
C31 C32 1.501(5)
C32 C33 1.365(6)
C34 C35 1.516(6)
C35 C36 1.377(6)
C35 C40 1.380(6)
C36 C37 1.389(6)
C37 C38 1.352(7)
C38 C39 1.374(7)
C39 C40 1.415(7)
O5 C41 1.222(5)
O6 C42 1.204(5)
N9 C41 1.372(6)
N9 C42 1.398(5)
N9 C49 1.456(5)
C41 C44 1.489(6)
C42 C43 1.499(6)
C43 C48 1.376(5)
C43 C44 1.376(6)
C44 C45 1.373(6)
C45 C46 1.380(6)
C46 C47 1.375(6)
C47 C48 1.393(6)
C49 C50 1.517(6)
C50 C51 1.525(12)
C50 C51' 1.526(11)
C54 N12' 1.437(8)
C54 N12 1.469(8)
C54 C55 1.505(6)
C51 C52 1.468(11)
C52 C53 1.338(11)
C52 N10 1.347(11)
C53 N12 1.357(10)
N12 N11 1.328(10)
N11 N10 1.326(9)
C51' C52' 1.475(11)
C52' C53' 1.336(11)
C52' N10' 1.358(10)
C53' N12' 1.351(10)
N12' N11' 1.321(10)
N11' N10' 1.332(9)
C55 C60 1.377(6)
C55 C56 1.383(6)
C56 C57 1.383(6)
C57 C58 1.360(6)
C58 C59 1.372(6)
C59 C60 1.394(6)
